data_7007318
loop_
_publ_author_name
'Coronado, Eugenio'
'Gal\'an-Mascar\'os, Jos\'e Ram\'on'
'Mart\'i-Gastaldo, Carlos'
'Mart\'inez, Ana Murcia'

_publ_section_title
;
 Heptacoordinated Mn(II) in oxalate-based bimetallic 2D magnets:
 synthesis and characterisation of [Mn(L)6][Mn(CH3OH)M(III)(ox)3]2
 (M(III) = Cr, Rh; ox = oxalate dianion; L = H2O, CH3OH).
;
_journal_issue 27
_journal_name_full 'Dalton transactions (Cambridge, England : 2003)'
_journal_page_first 3294
_journal_page_last 3299
_journal_paper_doi 10.1039/b603504c
_journal_year 2006
_chemical_formula_sum 'C22 H40 Cr2 Mn3 O34'
_chemical_formula_weight 1117.36
_chemical_name_systematic
;
?
;
_space_group_IT_number 14
_symmetry_cell_setting monoclinic
_symmetry_space_group_name_Hall '-P 2yn'
_symmetry_space_group_name_H-M 'P 1 21/n 1'
_atom_sites_solution_hydrogens geom
_atom_sites_solution_primary direct
_atom_sites_solution_secondary difmap
_audit_creation_method SHELXL-97
_cell_angle_alpha 90.00
_cell_angle_beta 99.4710(6)
_cell_angle_gamma 90.00
_cell_formula_units_Z 2
_cell_length_a 9.0730(1)
_cell_length_b 14.2670(2)
_cell_length_c 16.8850(2)
_cell_measurement_reflns_used 17611
_cell_measurement_temperature 293(2)
_cell_measurement_theta_max 27.49
_cell_measurement_theta_min 3.10
_cell_volume 2155.88(5)
_computing_cell_refinement 'Nonius DENZO'
_computing_data_collection 'Nonius COLLECT'
_computing_data_reduction 'Nonius DENZO'
_computing_molecular_graphics 'CrystalMaker 7.0.3'
_computing_publication_material SHELXL-97
_computing_structure_refinement 'SHELXL-97 (Sheldrick, 1997)'
_computing_structure_solution 'SIR97 (Giacovazzo et al., 1997)'
_diffrn_ambient_temperature 293(2)
_diffrn_measured_fraction_theta_full 0.974
_diffrn_measured_fraction_theta_max 0.974
_diffrn_measurement_device_type 'NONIUS Kappa CCD'
_diffrn_measurement_method 'phi\omega scans'
_diffrn_radiation_monochromator graphite
_diffrn_radiation_source 'fine-focus sealed tube'
_diffrn_radiation_type MoK\a
_diffrn_radiation_wavelength 0.71073
_diffrn_reflns_av_R_equivalents 0.0497
_diffrn_reflns_av_sigmaI/netI 0.0404
_diffrn_reflns_limit_h_max 11
_diffrn_reflns_limit_h_min -11
_diffrn_reflns_limit_k_max 18
_diffrn_reflns_limit_k_min -18
_diffrn_reflns_limit_l_max 21
_diffrn_reflns_limit_l_min -21
_diffrn_reflns_number 17611
_diffrn_reflns_theta_full 27.49
_diffrn_reflns_theta_max 27.49
_diffrn_reflns_theta_min 3.10
_diffrn_standards_number 0
_exptl_absorpt_coefficient_mu 1.447
_exptl_absorpt_correction_T_max 0.984
_exptl_absorpt_correction_T_min 0.964
_exptl_absorpt_correction_type multi-scan
_exptl_absorpt_process_details
;
multi-scan from symmetry-related measurements
Sortav (Blessing 1995)
;
_exptl_crystal_colour 'dark green'
_exptl_crystal_density_diffrn 1.721
_exptl_crystal_density_method 'not measured'
_exptl_crystal_description 'square prism'
_exptl_crystal_F_000 1134
_exptl_crystal_size_max 0.21
_exptl_crystal_size_mid 0.20
_exptl_crystal_size_min 0.15
_refine_diff_density_max 2.407
_refine_diff_density_min -0.968
_refine_diff_density_rms 0.099
_refine_ls_extinction_coef 0.0043(9)
_refine_ls_extinction_expression Fc^*^=kFc[1+0.001xFc^2^\l^3^/sin(2\q)]^-1/4^
_refine_ls_extinction_method SHELXL
_refine_ls_goodness_of_fit_ref 1.034
_refine_ls_hydrogen_treatment constr
_refine_ls_matrix_type full
_refine_ls_number_parameters 266
_refine_ls_number_reflns 4822
_refine_ls_number_restraints 1
_refine_ls_restrained_S_all 1.034
_refine_ls_R_factor_all 0.0751
_refine_ls_R_factor_gt 0.0518
_refine_ls_shift/su_max 0.000
_refine_ls_shift/su_mean 0.000
_refine_ls_structure_factor_coef Fsqd
_refine_ls_weighting_details 'calc w=1/[\s^2^(Fo^2^)+(0.0860P)^2^+1.9335P] where P=(Fo^2^+2Fc^2^)/3'
_refine_ls_weighting_scheme calc
_refine_ls_wR_factor_gt 0.1346
_refine_ls_wR_factor_ref 0.1477
_reflns_number_gt 3580
_reflns_number_total 4822
_reflns_threshold_expression >2sigma(I)
_cod_data_source_file b603504c.txt
_cod_data_source_block 2
_cod_depositor_comments
;
The following automatic conversions were performed:
'_symmetry_cell_setting' value 'Monoclinic' changed to 'monoclinic'
according to '/home/saulius/struct/CIF-dictionaries/cif_core.dic'
dictionary named 'cif_core.dic' version 2.4.1 from 2010-06-29.

Automatic conversion script
Id: cif_fix_enum 1527 2010-12-29 10:47:43Z saulius 
;
_cod_original_sg_symbol_H-M 'P 21/n'
_cod_database_code 7007318

loop_
_symmetry_equiv_pos_as_xyz
'x, y, z'
'-x+1/2, y+1/2, -z+1/2'
'-x, -y, -z'
'x-1/2, -y-1/2, z-1/2'

loop_
_atom_site_label
_atom_site_type_symbol
_atom_site_fract_x
_atom_site_fract_y
_atom_site_fract_z
_atom_site_U_iso_or_equiv
_atom_site_adp_type
_atom_site_occupancy
_atom_site_symmetry_multiplicity
_atom_site_calc_flag
_atom_site_refinement_flags
_atom_site_disorder_assembly
_atom_site_disorder_group
Cr1 Cr 0.05284(6) 0.22608(4) -0.26596(3) 0.02678(18) Uani 1 1 d . . .
Mn1 Mn 0.59986(6) 0.16510(4) -0.08687(3) 0.03020(18) Uani 1 1 d . . .
Mn2 Mn -0.5000 0.0000 -0.5000 0.0348(2) Uani 1 2 d S . .
O1 O 0.1645(3) 0.12181(18) -0.20615(14) 0.0312(6) Uani 1 1 d . . .
O2 O 0.3922(3) 0.09337(18) -0.13575(15) 0.0323(6) Uani 1 1 d . . .
O3 O 0.2447(3) 0.29354(18) -0.23737(16) 0.0339(6) Uani 1 1 d . . .
O4 O 0.4649(3) 0.27541(18) -0.15754(17) 0.0370(6) Uani 1 1 d . . .
O5 O -0.1402(3) 0.15775(18) -0.27695(14) 0.0300(5) Uani 1 1 d . . .
O6 O -0.3252(3) 0.1303(2) -0.20692(16) 0.0361(6) Uani 1 1 d . . .
O7 O -0.0088(3) 0.27145(17) -0.16476(15) 0.0310(6) Uani 1 1 d . . .
O8 O -0.1803(3) 0.2400(2) -0.08746(15) 0.0349(6) Uani 1 1 d . . .
O9 O 0.1072(3) 0.18258(18) -0.36703(15) 0.0335(6) Uani 1 1 d . . .
O10 O -0.0386(3) 0.33114(18) -0.33389(16) 0.0349(6) Uani 1 1 d . . .
O11 O 0.1224(4) 0.2350(2) -0.48930(17) 0.0467(7) Uani 1 1 d . . .
O12 O -0.0527(4) 0.3830(2) -0.46047(19) 0.0533(8) Uani 1 1 d . . .
O13 O 0.7132(3) 0.0422(2) -0.03627(18) 0.0448(7) Uani 1 1 d . . .
O21 O -0.2870(3) -0.0083(2) -0.4215(2) 0.0533(8) Uani 1 1 d . . .
O22 O -0.5947(4) -0.0537(2) -0.39829(18) 0.0455(7) Uani 1 1 d . . .
O23 O -0.5387(4) 0.1438(2) -0.46845(18) 0.0498(8) Uani 1 1 d D . .
C1 C 0.2973(4) 0.1441(2) -0.1755(2) 0.0273(7) Uani 1 1 d . . .
C2 C 0.3423(4) 0.2460(3) -0.1909(2) 0.0302(7) Uani 1 1 d . . .
C3 C -0.2067(4) 0.1673(2) -0.2165(2) 0.0278(7) Uani 1 1 d . . .
C4 C -0.1263(4) 0.2314(3) -0.1498(2) 0.0282(7) Uani 1 1 d . . .
C5 C 0.0800(4) 0.2420(3) -0.4235(2) 0.0319(8) Uani 1 1 d . . .
C6 C -0.0124(5) 0.3276(3) -0.4053(2) 0.0359(8) Uani 1 1 d . . .
C13 C 0.8164(6) 0.0428(4) 0.0385(3) 0.0598(13) Uani 1 1 d . . .
H131 H 0.8860 0.0934 0.0383 0.090 Uiso 1 1 calc . . .
H132 H 0.8696 -0.0156 0.0447 0.090 Uiso 1 1 calc . . .
H133 H 0.7621 0.0509 0.0823 0.090 Uiso 1 1 calc . . .
C21 C -0.1431(6) 0.0005(4) -0.4423(4) 0.0691(15) Uani 1 1 d . . .
H211 H -0.1150 -0.0577 -0.4641 0.104 Uiso 1 1 calc . . .
H212 H -0.0724 0.0161 -0.3954 0.104 Uiso 1 1 calc . . .
H213 H -0.1440 0.0492 -0.4817 0.104 Uiso 1 1 calc . . .
C22 C -0.6429(8) -0.0015(4) -0.3344(3) 0.0677(16) Uani 1 1 d . . .
H221 H -0.5615 0.0043 -0.2905 0.102 Uiso 1 1 calc . . .
H222 H -0.7244 -0.0336 -0.3166 0.102 Uiso 1 1 calc . . .
H223 H -0.6750 0.0598 -0.3535 0.102 Uiso 1 1 calc . . .
C23 C -0.4752(13) 0.2020(7) -0.4040(6) 0.0578(19) Uiso 0.50 1 d PD A 1
H231 H -0.4085 0.1658 -0.3658 0.087 Uiso 0.50 1 calc P B 1
H232 H -0.5532 0.2277 -0.3784 0.087 Uiso 0.50 1 calc P C 1
H233 H -0.4209 0.2521 -0.4240 0.087 Uiso 0.50 1 calc P D 1
C24 C -0.4268(11) 0.2069(7) -0.4286(7) 0.0578(19) Uiso 0.50 1 d PD A 2
H241 H -0.4733 0.2532 -0.3996 0.087 Uiso 0.50 1 calc P E 2
H242 H -0.3776 0.2372 -0.4677 0.087 Uiso 0.50 1 calc P F 2
H243 H -0.3549 0.1723 -0.3918 0.087 Uiso 0.50 1 calc P G 2
O101 O 0.1224(6) 0.0762(4) -0.7844(3) 0.0841(15) Uiso 0.50 1 d P H 3
C102 C 0.2483(8) 0.0863(5) -0.7311(4) 0.1036(19) Uiso 0.50 1 d P H 3
H1 H 0.2254 0.1150 -0.6832 0.155 Uiso 0.50 1 calc P I 3
H2 H 0.3171 0.1252 -0.7537 0.155 Uiso 0.50 1 calc P J 3
H3 H 0.2925 0.0259 -0.7183 0.155 Uiso 0.50 1 calc P K 3
O102 O 0.2483(8) 0.0863(5) -0.7311(4) 0.1036(19) Uiso 0.50 1 d P L 4
C101 C 0.1224(6) 0.0762(4) -0.7844(3) 0.0841(15) Uiso 0.50 1 d P L 4
H4 H 0.0485 0.0450 -0.7593 0.126 Uiso 0.50 1 calc P M 4
H5 H 0.1428 0.0396 -0.8291 0.126 Uiso 0.50 1 calc P N 4
H6 H 0.0859 0.1368 -0.8030 0.126 Uiso 0.50 1 calc P O 4

loop_
_atom_site_aniso_label
_atom_site_aniso_U_11
_atom_site_aniso_U_22
_atom_site_aniso_U_33
_atom_site_aniso_U_23
_atom_site_aniso_U_13
_atom_site_aniso_U_12
Cr1 0.0260(3) 0.0311(3) 0.0242(3) 0.0015(2) 0.0069(2) 0.0006(2)
Mn1 0.0270(3) 0.0334(3) 0.0305(3) -0.0034(2) 0.0056(2) -0.0048(2)
Mn2 0.0370(5) 0.0340(4) 0.0327(4) 0.0035(3) 0.0037(3) 0.0058(3)
O1 0.0315(13) 0.0329(13) 0.0289(13) 0.0034(10) 0.0038(10) -0.0057(10)
O2 0.0302(13) 0.0316(13) 0.0338(13) 0.0044(11) 0.0013(10) -0.0024(10)
O3 0.0312(13) 0.0326(13) 0.0393(14) 0.0060(11) 0.0095(11) -0.0021(11)
O4 0.0286(13) 0.0351(14) 0.0458(16) 0.0024(12) 0.0015(11) -0.0051(11)
O5 0.0271(12) 0.0378(14) 0.0253(12) -0.0050(10) 0.0047(9) -0.0007(10)
O6 0.0294(14) 0.0456(15) 0.0339(14) -0.0086(12) 0.0070(11) -0.0093(11)
O7 0.0303(13) 0.0339(14) 0.0297(13) -0.0053(10) 0.0078(10) -0.0063(10)
O8 0.0319(14) 0.0448(15) 0.0293(13) -0.0078(11) 0.0091(10) -0.0089(11)
O9 0.0382(14) 0.0337(14) 0.0305(13) 0.0046(11) 0.0111(11) 0.0034(11)
O10 0.0349(14) 0.0354(14) 0.0349(14) 0.0032(11) 0.0070(11) 0.0080(11)
O11 0.063(2) 0.0468(17) 0.0335(15) 0.0041(13) 0.0192(13) 0.0017(14)
O12 0.074(2) 0.0399(16) 0.0400(16) 0.0091(13) -0.0095(15) 0.0043(15)
O13 0.0476(17) 0.0422(16) 0.0429(16) 0.0053(13) 0.0026(13) -0.0011(13)
O21 0.0407(17) 0.061(2) 0.0535(19) -0.0052(15) -0.0047(14) 0.0085(15)
O22 0.0593(19) 0.0375(15) 0.0428(16) 0.0046(12) 0.0172(13) 0.0127(13)
O23 0.065(2) 0.0383(15) 0.0406(16) -0.0028(13) -0.0075(14) 0.0138(14)
C1 0.0278(17) 0.0308(17) 0.0246(16) -0.0006(14) 0.0082(13) -0.0015(14)
C2 0.0308(18) 0.0312(18) 0.0302(18) 0.0023(14) 0.0095(14) -0.0035(15)
C3 0.0228(16) 0.0328(18) 0.0275(17) -0.0009(14) 0.0035(13) 0.0001(13)
C4 0.0245(17) 0.0356(19) 0.0251(16) -0.0001(14) 0.0058(13) 0.0000(14)
C5 0.0333(19) 0.0353(19) 0.0280(18) 0.0039(15) 0.0080(14) -0.0013(15)
C6 0.041(2) 0.0301(19) 0.036(2) 0.0027(16) 0.0041(16) -0.0044(16)
C13 0.052(3) 0.058(3) 0.065(3) 0.018(3) -0.003(2) -0.007(2)
C21 0.043(3) 0.074(4) 0.087(4) -0.024(3) 0.000(3) -0.002(3)
C22 0.104(4) 0.047(3) 0.063(3) 0.008(2) 0.043(3) 0.019(3)

loop_
_atom_type_symbol
_atom_type_description
_atom_type_scat_dispersion_real
_atom_type_scat_dispersion_imag
_atom_type_scat_source
Mn Mn 0.3368 0.7283 'International Tables Vol C Tables 4.2.6.8 and 6.1.1.4'
Cr Cr 0.3209 0.6236 'International Tables Vol C Tables 4.2.6.8 and 6.1.1.4'
C C 0.0033 0.0016 'International Tables Vol C Tables 4.2.6.8 and 6.1.1.4'
H H 0.0000 0.0000 'International Tables Vol C Tables 4.2.6.8 and 6.1.1.4'
O O 0.0106 0.0060 'International Tables Vol C Tables 4.2.6.8 and 6.1.1.4'

loop_
_geom_angle_atom_site_label_1
_geom_angle_atom_site_label_2
_geom_angle_atom_site_label_3
_geom_angle
_geom_angle_site_symmetry_1
_geom_angle_site_symmetry_3
_geom_angle_publ_flag
O9 Cr1 O3 91.68(11) . . ?
O9 Cr1 O1 91.45(11) . . ?
O3 Cr1 O1 83.40(10) . . ?
O9 Cr1 O10 82.91(11) . . ?
O3 Cr1 O10 92.33(11) . . ?
O1 Cr1 O10 172.85(11) . . ?
O9 Cr1 O5 96.20(11) . . ?
O3 Cr1 O5 171.34(11) . . ?
O1 Cr1 O5 92.77(10) . . ?
O10 Cr1 O5 92.21(11) . . ?
O9 Cr1 O7 178.24(11) . . ?
O3 Cr1 O7 89.57(10) . . ?
O1 Cr1 O7 89.94(11) . . ?
O10 Cr1 O7 95.79(11) . . ?
O5 Cr1 O7 82.64(10) . . ?
O13 Mn1 O11 104.89(12) . 4_666 ?
O13 Mn1 O2 95.45(10) . . ?
O11 Mn1 O2 124.36(11) 4_666 . ?
O13 Mn1 O4 169.54(11) . . ?
O11 Mn1 O4 85.23(11) 4_666 . ?
O2 Mn1 O4 76.32(9) . . ?
O13 Mn1 O8 91.30(11) . 1_655 ?
O11 Mn1 O8 73.71(11) 4_666 1_655 ?
O2 Mn1 O8 157.75(10) . 1_655 ?
O4 Mn1 O8 94.10(10) . 1_655 ?
O13 Mn1 O6 89.01(11) . 1_655 ?
O11 Mn1 O6 144.15(11) 4_666 1_655 ?
O2 Mn1 O6 85.84(9) . 1_655 ?
O4 Mn1 O6 84.02(10) . 1_655 ?
O8 Mn1 O6 73.08(9) 1_655 1_655 ?
O21 Mn2 O21 180.0 3_454 . ?
O21 Mn2 O23 93.79(12) 3_454 3_454 ?
O21 Mn2 O23 86.22(12) . 3_454 ?
O21 Mn2 O23 86.22(12) 3_454 . ?
O21 Mn2 O23 93.78(12) . . ?
O23 Mn2 O23 179.997(1) 3_454 . ?
O21 Mn2 O22 85.75(13) 3_454 3_454 ?
O21 Mn2 O22 94.25(13) . 3_454 ?
O23 Mn2 O22 92.20(12) 3_454 3_454 ?
O23 Mn2 O22 87.80(12) . 3_454 ?
O21 Mn2 O22 94.25(13) 3_454 . ?
O21 Mn2 O22 85.75(13) . . ?
O23 Mn2 O22 87.80(12) 3_454 . ?
O23 Mn2 O22 92.20(12) . . ?
O22 Mn2 O22 180.0 3_454 . ?
C1 O1 Cr1 113.0(2) . . ?
C1 O2 Mn1 114.3(2) . . ?
C2 O3 Cr1 112.7(2) . . ?
C2 O4 Mn1 112.4(2) . . ?
C3 O5 Cr1 113.5(2) . . ?
C3 O6 Mn1 114.5(2) . 1_455 ?
C4 O7 Cr1 112.8(2) . . ?
C4 O8 Mn1 115.4(2) . 1_455 ?
C5 O9 Cr1 113.5(2) . . ?
C6 O10 Cr1 113.2(2) . . ?
C5 O11 Mn1 128.8(3) . 4_565 ?
C13 O13 Mn1 123.0(3) . . ?
C21 O21 Mn2 127.8(3) . . ?
C22 O22 Mn2 128.0(3) . . ?
C23 O23 C24 26.6(5) . . ?
C23 O23 Mn2 133.2(5) . . ?
C24 O23 Mn2 125.3(5) . . ?
O2 C1 O1 127.2(3) . . ?
O2 C1 C2 117.6(3) . . ?
O1 C1 C2 115.3(3) . . ?
O4 C2 O3 125.6(3) . . ?
O4 C2 C1 119.1(3) . . ?
O3 C2 C1 115.3(3) . . ?
O6 C3 O5 126.7(3) . . ?
O6 C3 C4 118.5(3) . . ?
O5 C3 C4 114.8(3) . . ?
O8 C4 O7 125.9(3) . . ?
O8 C4 C3 118.4(3) . . ?
O7 C4 C3 115.7(3) . . ?
O11 C5 O9 124.7(4) . . ?
O11 C5 C6 120.2(3) . . ?
O9 C5 C6 115.1(3) . . ?
O12 C6 O10 128.0(4) . . ?
O12 C6 C5 117.5(4) . . ?
O10 C6 C5 114.5(3) . . ?
O13 C13 H131 109.5 . . ?
O13 C13 H132 109.5 . . ?
H131 C13 H132 109.5 . . ?
O13 C13 H133 109.5 . . ?
H131 C13 H133 109.5 . . ?
H132 C13 H133 109.5 . . ?
O21 C21 H211 109.5 . . ?
O21 C21 H212 109.5 . . ?
H211 C21 H212 109.5 . . ?
O21 C21 H213 109.5 . . ?
H211 C21 H213 109.5 . . ?
H212 C21 H213 109.5 . . ?
O22 C22 H221 109.5 . . ?
O22 C22 H222 109.5 . . ?
H221 C22 H222 109.5 . . ?
O22 C22 H223 109.5 . . ?
H221 C22 H223 109.5 . . ?
H222 C22 H223 109.5 . . ?
O23 C23 H231 109.5 . . ?
O23 C23 H232 109.5 . . ?
H231 C23 H232 109.5 . . ?
O23 C23 H233 109.5 . . ?
H231 C23 H233 109.5 . . ?
H232 C23 H233 109.5 . . ?
O23 C24 H241 109.5 . . ?
O23 C24 H242 109.5 . . ?
H241 C24 H242 109.5 . . ?
O23 C24 H243 109.5 . . ?
H241 C24 H243 109.5 . . ?
H242 C24 H243 109.5 . . ?
O101 C102 H1 109.5 . . ?
O101 C102 H2 109.5 . . ?
H1 C102 H2 109.5 . . ?
O101 C102 H3 109.5 . . ?
H1 C102 H3 109.5 . . ?
H2 C102 H3 109.5 . . ?

loop_
_geom_bond_atom_site_label_1
_geom_bond_atom_site_label_2
_geom_bond_distance
_geom_bond_site_symmetry_2
_geom_bond_publ_flag
Cr1 O9 1.954(3) . ?
Cr1 O3 1.978(3) . ?
Cr1 O1 1.981(3) . ?
Cr1 O10 1.984(3) . ?
Cr1 O5 1.986(3) . ?
Cr1 O7 1.991(2) . ?
Mn1 O13 2.138(3) . ?
Mn1 O11 2.162(3) 4_666 ?
Mn1 O2 2.183(3) . ?
Mn1 O4 2.218(3) . ?
Mn1 O8 2.264(3) 1_655 ?
Mn1 O6 2.296(3) 1_655 ?
Mn2 O21 2.159(3) 3_454 ?
Mn2 O21 2.159(3) . ?
Mn2 O23 2.163(3) 3_454 ?
Mn2 O23 2.163(3) . ?
Mn2 O22 2.182(3) 3_454 ?
Mn2 O22 2.182(3) . ?
O1 C1 1.270(4) . ?
O2 C1 1.235(4) . ?
O3 C2 1.278(5) . ?
O4 C2 1.234(4) . ?
O5 C3 1.276(4) . ?
O6 C3 1.232(4) . ?
O6 Mn1 2.296(3) 1_455 ?
O7 C4 1.272(4) . ?
O8 C4 1.237(4) . ?
O8 Mn1 2.264(3) 1_455 ?
O9 C5 1.269(4) . ?
O10 C6 1.267(5) . ?
O11 C5 1.238(5) . ?
O11 Mn1 2.162(3) 4_565 ?
O12 C6 1.231(5) . ?
O13 C13 1.443(6) . ?
O21 C21 1.413(7) . ?
O22 C22 1.437(6) . ?
O23 C23 1.414(9) . ?
O23 C24 1.438(9) . ?
C1 C2 1.544(5) . ?
C3 C4 1.538(5) . ?
C5 C6 1.540(6) . ?
C13 H131 0.9600 . ?
C13 H132 0.9600 . ?
C13 H133 0.9600 . ?
C21 H211 0.9600 . ?
C21 H212 0.9600 . ?
C21 H213 0.9600 . ?
C22 H221 0.9600 . ?
C22 H222 0.9600 . ?
C22 H223 0.9600 . ?
C23 H231 0.9600 . ?
C23 H232 0.9600 . ?
C23 H233 0.9600 . ?
C24 H241 0.9600 . ?
C24 H242 0.9600 . ?
C24 H243 0.9600 . ?
O101 C102 1.340(8) . ?
C102 H1 0.9600 . ?
C102 H2 0.9600 . ?
C102 H3 0.9600 . ?
